data_7720496
loop_
_publ_author_name
'Pattnaik, Archana Kumari'
'Behera, Gobinda Chandra'

_publ_section_title
;
 From discrete to polymeric assemblies: exploring supramolecular
 structural diversity in transition metal phosphinates with N-donor
 ligands.
;
_journal_issue 2
_journal_name_full 'Dalton transactions (Cambridge, England : 2003)'
_journal_page_first 694
_journal_page_last 709
_journal_paper_doi 10.1039/d5dt01622c
_journal_volume 55
_journal_year 2026
_chemical_formula_sum 'C46 H38 Cd N2 O6 P3'
_chemical_formula_weight 920.09
_space_group_crystal_system monoclinic
_space_group_IT_number 15
_space_group_name_Hall '-C 2yc'
_space_group_name_H-M_alt 'C 1 2/c 1'
_atom_sites_solution_hydrogens geom
_audit_creation_method SHELXL-2018/3
_audit_update_record
;
2025-09-09 deposited with the CCDC.	2025-12-01 downloaded from the CCDC.
;
_cell_angle_alpha 90
_cell_angle_beta 100.258(4)
_cell_angle_gamma 90
_cell_formula_units_Z 8
_cell_length_a 22.865(2)
_cell_length_b 11.7446(8)
_cell_length_c 32.081(2)
_cell_measurement_reflns_used 9998
_cell_measurement_temperature 293(2)
_cell_measurement_theta_max 28.14
_cell_measurement_theta_min 2.43
_cell_volume 8477.3(11)
_computing_cell_refinement 'Bruker SAINT'
_computing_data_collection 'Bruker APEX2'
_computing_data_reduction 'Bruker SAINT'
_computing_molecular_graphics 'Bruker SHELXTL'
_computing_publication_material 'Bruker SHELXTL'
_computing_structure_refinement 'SHELXL-2018/3 (Sheldrick, 2018)'
_computing_structure_solution 'SHELXS-97 (Sheldrick 2008)'
_diffrn_ambient_temperature 293(2)
_diffrn_measured_fraction_theta_full 0.999
_diffrn_measured_fraction_theta_max 0.998
_diffrn_measurement_device_type 'Bruker APEX-II CCD'
_diffrn_measurement_method '\f and \w scans'
_diffrn_radiation_type MoK\a
_diffrn_radiation_wavelength 0.71073
_diffrn_reflns_av_R_equivalents 0.0636
_diffrn_reflns_av_unetI/netI 0.0534
_diffrn_reflns_Laue_measured_fraction_full 0.999
_diffrn_reflns_Laue_measured_fraction_max 0.998
_diffrn_reflns_limit_h_max 28
_diffrn_reflns_limit_h_min -30
_diffrn_reflns_limit_k_max 15
_diffrn_reflns_limit_k_min -15
_diffrn_reflns_limit_l_max 42
_diffrn_reflns_limit_l_min -32
_diffrn_reflns_number 43929
_diffrn_reflns_point_group_measured_fraction_full 0.999
_diffrn_reflns_point_group_measured_fraction_max 0.998
_diffrn_reflns_theta_full 25.242
_diffrn_reflns_theta_max 28.279
_diffrn_reflns_theta_min 2.027
_exptl_absorpt_coefficient_mu 0.679
_exptl_absorpt_correction_type none
_exptl_crystal_colour colourless
_exptl_crystal_density_diffrn 1.442
_exptl_crystal_description block
_exptl_crystal_F_000 3752
_exptl_crystal_size_max 0.35
_exptl_crystal_size_mid 0.23
_exptl_crystal_size_min 0.11
_refine_diff_density_max 1.844
_refine_diff_density_min -0.928
_refine_diff_density_rms 0.104
_refine_ls_extinction_method none
_refine_ls_goodness_of_fit_ref 0.993
_refine_ls_hydrogen_treatment constr
_refine_ls_matrix_type full
_refine_ls_number_parameters 523
_refine_ls_number_reflns 10488
_refine_ls_number_restraints 0
_refine_ls_restrained_S_all 0.993
_refine_ls_R_factor_all 0.0591
_refine_ls_R_factor_gt 0.0428
_refine_ls_shift/su_max 0.001
_refine_ls_shift/su_mean 0.000
_refine_ls_structure_factor_coef Fsqd
_refine_ls_weighting_details 'w=1/[\s^2^(Fo^2^)+(0.0715P)^2^+16.2938P] where P=(Fo^2^+2Fc^2^)/3'
_refine_ls_weighting_scheme calc
_refine_ls_wR_factor_gt 0.1197
_refine_ls_wR_factor_ref 0.1310
_reflns_Friedel_coverage 0.000
_reflns_number_gt 8361
_reflns_number_total 10488
_reflns_threshold_expression 'I > 2\s(I)'
_cod_data_source_file d5dt01622c2.cif
_cod_data_source_block 2_a_11_
_cod_original_cell_volume 8477.1(11)
_cod_original_sg_symbol_H-M 'C 2/c'
_cod_database_code 7720496
_shelx_shelxl_version_number 2018/3
_shelx_space_group_comment
;
The symmetry employed for this shelxl refinement is uniquely defined
by the following loop, which should always be used as a source of
symmetry information in preference to the above space-group names.
They are only intended as comments.
;

loop_
_space_group_symop_operation_xyz
'x, y, z'
'-x, y, -z+1/2'
'x+1/2, y+1/2, z'
'-x+1/2, y+1/2, -z+1/2'
'-x, -y, -z'
'x, -y, z-1/2'
'-x+1/2, -y+1/2, -z'
'x+1/2, -y+1/2, z-1/2'

loop_
_atom_site_label
_atom_site_type_symbol
_atom_site_fract_x
_atom_site_fract_y
_atom_site_fract_z
_atom_site_U_iso_or_equiv
_atom_site_adp_type
_atom_site_occupancy
_atom_site_site_symmetry_order
_atom_site_calc_flag
_atom_site_refinement_flags_posn
_atom_site_refinement_flags_adp
_atom_site_refinement_flags_occupancy
_atom_site_disorder_assembly
_atom_site_disorder_group
Cd1 Cd 0.29298(2) 0.80843(2) 0.42886(2) 0.02211(8) Uani 1 1 d . . . . .
P1 P 0.23969(4) 0.88401(8) 0.31802(3) 0.0346(2) Uani 1 1 d . . . . .
O1 O 0.24595(12) 0.8312(2) 0.36074(8) 0.0416(6) Uani 1 1 d . . . . .
N1 N 0.27491(12) 0.6118(2) 0.41715(9) 0.0295(6) Uani 1 1 d . . . . .
C1 C 0.19383(16) 0.7908(3) 0.28076(12) 0.0404(8) Uani 1 1 d . . . . .
P2 P 0.41984(4) 0.80900(7) 0.37351(3) 0.02921(18) Uani 1 1 d . . . . .
O2 O 0.29691(11) 0.9038(2) 0.30029(9) 0.0489(7) Uani 1 1 d . . . . .
N2 N 0.29933(12) 0.0103(2) 0.42818(9) 0.0316(6) Uani 1 1 d . . . . .
C2 C 0.1881(2) 0.6785(4) 0.29164(15) 0.0552(11) Uani 1 1 d . . . . .
H2 H 0.206476 0.652727 0.318156 0.066 Uiso 1 1 calc R U . . .
O3 O 0.37846(11) 0.7810(2) 0.40324(8) 0.0381(6) Uani 1 1 d . . . . .
P3 P 0.34973(3) 0.70566(6) 0.53095(3) 0.02379(16) Uani 1 1 d . . . . .
C3 C 0.1551(2) 0.6037(4) 0.26337(17) 0.0656(13) Uani 1 1 d . . . . .
H3 H 0.151307 0.527976 0.270954 0.079 Uiso 1 1 calc R U . . .
O4 O 0.39836(11) 0.8968(2) 0.33933(8) 0.0418(6) Uani 1 1 d . . . . .
C4 C 0.1283(2) 0.6412(5) 0.22435(18) 0.0744(16) Uani 1 1 d . . . . .
H4 H 0.106435 0.590842 0.205275 0.089 Uiso 1 1 calc R U . . .
O5 O 0.34548(10) 0.78865(17) 0.49475(7) 0.0312(5) Uani 1 1 d . . . . .
C5 C 0.1333(2) 0.7521(5) 0.21333(16) 0.0758(16) Uani 1 1 d . . . . .
H5 H 0.114968 0.777100 0.186682 0.091 Uiso 1 1 calc R U . . .
O6 O 0.29391(10) 0.67450(18) 0.54638(7) 0.0305(5) Uani 1 1 d . . . . .
C6 C 0.1655(2) 0.8281(4) 0.24139(14) 0.0607(12) Uani 1 1 d . . . . .
H6 H 0.168127 0.904071 0.233819 0.073 Uiso 1 1 calc R U . . .
C7 C 0.20217(16) 1.0190(3) 0.31677(11) 0.0383(8) Uani 1 1 d . . . . .
C8 C 0.2194(2) 1.1122(4) 0.29523(16) 0.0606(12) Uani 1 1 d . . . . .
H8 H 0.250520 1.104686 0.280323 0.073 Uiso 1 1 calc R U . . .
C9 C 0.1910(2) 1.2154(4) 0.29559(19) 0.0744(16) Uani 1 1 d . . . . .
H9 H 0.203384 1.276982 0.281141 0.089 Uiso 1 1 calc R U . . .
C10 C 0.1450(2) 1.2280(4) 0.31701(17) 0.0695(14) Uani 1 1 d . . . . .
H10 H 0.126391 1.298292 0.317673 0.083 Uiso 1 1 calc R U . . .
C13 C 0.48880(14) 0.8594(3) 0.40417(11) 0.0322(7) Uani 1 1 d . . . . .
C12 C 0.1549(2) 1.0323(4) 0.33761(15) 0.0604(12) Uani 1 1 d . . . . .
H12 H 0.142109 0.970778 0.351875 0.072 Uiso 1 1 calc R U . . .
C11 C 0.1262(3) 1.1358(4) 0.33763(18) 0.0750(15) Uani 1 1 d . . . . .
H11 H 0.094092 1.143160 0.351614 0.090 Uiso 1 1 calc R U . . .
C14 C 0.53799(16) 0.8809(3) 0.38540(13) 0.0433(8) Uani 1 1 d . . . . .
H14 H 0.535900 0.868067 0.356558 0.052 Uiso 1 1 calc R U . . .
C15 C 0.59047(18) 0.9215(4) 0.40975(16) 0.0547(11) Uani 1 1 d . . . . .
H15 H 0.623446 0.935125 0.397177 0.066 Uiso 1 1 calc R U . . .
C16 C 0.59352(18) 0.9414(3) 0.45202(16) 0.0548(11) Uani 1 1 d . . . . .
H16 H 0.628370 0.969953 0.468008 0.066 Uiso 1 1 calc R U . . .
C17 C 0.54542(18) 0.9194(3) 0.47113(14) 0.0482(9) Uani 1 1 d . . . . .
H17 H 0.548068 0.932070 0.500021 0.058 Uiso 1 1 calc R U . . .
C19 C 0.43918(15) 0.6801(3) 0.34791(12) 0.0350(7) Uani 1 1 d . . . . .
C18 C 0.49291(16) 0.8784(3) 0.44737(12) 0.0391(8) Uani 1 1 d . . . . .
H18 H 0.460452 0.863674 0.460375 0.047 Uiso 1 1 calc R U . . .
C20 C 0.4248(2) 0.6660(4) 0.30471(14) 0.0589(11) Uani 1 1 d . . . . .
H20 H 0.404388 0.722861 0.287909 0.071 Uiso 1 1 calc R U . . .
C21 C 0.4409(3) 0.5658(5) 0.28624(18) 0.0835(17) Uani 1 1 d . . . . .
H21 H 0.431420 0.556168 0.257040 0.100 Uiso 1 1 calc R U . . .
C22 C 0.4706(2) 0.4820(4) 0.31093(19) 0.0757(16) Uani 1 1 d . . . . .
H22 H 0.481517 0.415751 0.298392 0.091 Uiso 1 1 calc R U . . .
C23 C 0.4843(2) 0.4946(4) 0.35360(17) 0.0648(13) Uani 1 1 d . . . . .
H23 H 0.503913 0.436701 0.370325 0.078 Uiso 1 1 calc R U . . .
C24 C 0.46899(19) 0.5945(3) 0.37211(14) 0.0481(9) Uani 1 1 d . . . . .
H24 H 0.479003 0.603572 0.401307 0.058 Uiso 1 1 calc R U . . .
C25 C 0.38375(13) 0.5746(2) 0.51683(10) 0.0276(6) Uani 1 1 d . . . . .
C26 C 0.40454(15) 0.5635(3) 0.47891(11) 0.0349(7) Uani 1 1 d . . . . .
H26 H 0.403175 0.625214 0.460596 0.042 Uiso 1 1 calc R U . . .
C27 C 0.42736(18) 0.4599(3) 0.46847(13) 0.0473(9) Uani 1 1 d . . . . .
H27 H 0.441175 0.452620 0.443036 0.057 Uiso 1 1 calc R U . . .
C28 C 0.42980(18) 0.3683(3) 0.49519(13) 0.0483(10) Uani 1 1 d . . . . .
H28 H 0.443997 0.298685 0.487408 0.058 Uiso 1 1 calc R U . . .
C29 C 0.41119(19) 0.3792(3) 0.53362(14) 0.0495(10) Uani 1 1 d . . . . .
H29 H 0.414132 0.317946 0.552224 0.059 Uiso 1 1 calc R U . . .
C30 C 0.38814(17) 0.4819(3) 0.54431(12) 0.0404(8) Uani 1 1 d . . . . .
H30 H 0.375431 0.489180 0.570156 0.048 Uiso 1 1 calc R U . . .
C31 C 0.40293(13) 0.7586(3) 0.57511(10) 0.0295(6) Uani 1 1 d . . . . .
C32 C 0.45942(16) 0.7917(3) 0.56901(15) 0.0461(9) Uani 1 1 d . . . . .
H32 H 0.469390 0.788169 0.542175 0.055 Uiso 1 1 calc R U . . .
C33 C 0.50067(18) 0.8300(4) 0.60327(19) 0.0628(14) Uani 1 1 d . . . . .
H33 H 0.538218 0.852787 0.599264 0.075 Uiso 1 1 calc R U . . .
C34 C 0.4864(2) 0.8343(4) 0.64283(18) 0.0694(15) Uani 1 1 d . . . . .
H34 H 0.514420 0.859566 0.665554 0.083 Uiso 1 1 calc R U . . .
C35 C 0.4320(2) 0.8023(4) 0.64933(15) 0.0636(13) Uani 1 1 d . . . . .
H35 H 0.422806 0.805488 0.676415 0.076 Uiso 1 1 calc R U . . .
C36 C 0.38923(17) 0.7642(3) 0.61528(12) 0.0426(8) Uani 1 1 d . . . . .
H36 H 0.351693 0.742692 0.619754 0.051 Uiso 1 1 calc R U . . .
C37 C 0.29757(18) 0.5548(3) 0.38752(12) 0.0404(8) Uani 1 1 d . . . . .
H37 H 0.312252 0.596390 0.366962 0.048 Uiso 1 1 calc R U . . .
C38 C 0.30022(18) 0.4375(3) 0.38601(12) 0.0413(8) Uani 1 1 d . . . . .
H38 H 0.315845 0.401609 0.364598 0.050 Uiso 1 1 calc R U . . .
C39 C 0.27925(14) 0.3731(2) 0.41687(11) 0.0301(7) Uani 1 1 d . . . . .
C40 C 0.25460(15) 0.4326(2) 0.44666(11) 0.0335(7) Uani 1 1 d . . . . .
H40 H 0.239125 0.393492 0.467438 0.040 Uiso 1 1 calc R U . . .
C41 C 0.25292(14) 0.5502(2) 0.44557(11) 0.0316(7) Uani 1 1 d . . . . .
H41 H 0.235566 0.588171 0.465701 0.038 Uiso 1 1 calc R U . . .
C42 C 0.28551(14) 0.2474(2) 0.41957(11) 0.0307(7) Uani 1 1 d . . . . .
C43 C 0.24702(19) 0.1820(3) 0.43844(16) 0.0525(12) Uani 1 1 d . . . . .
H43 H 0.215486 0.216166 0.448410 0.063 Uiso 1 1 calc R U . . .
C44 C 0.25580(19) 0.0657(3) 0.44236(14) 0.0496(10) Uani 1 1 d . . . . .
H44 H 0.229916 0.023706 0.455640 0.060 Uiso 1 1 calc R U . . .
C45 C 0.33504(18) 0.0725(3) 0.40946(15) 0.0525(11) Uani 1 1 d . . . . .
H45 H 0.365336 0.035775 0.398871 0.063 Uiso 1 1 calc R U . . .
C46 C 0.3300(2) 0.1895(3) 0.40468(16) 0.0520(12) Uani 1 1 d . . . . .
H46 H 0.356722 0.229037 0.391370 0.062 Uiso 1 1 calc R U . . .

loop_
_atom_site_aniso_label
_atom_site_aniso_U_11
_atom_site_aniso_U_22
_atom_site_aniso_U_33
_atom_site_aniso_U_23
_atom_site_aniso_U_13
_atom_site_aniso_U_12
Cd1 0.02501(12) 0.01406(11) 0.02779(13) 0.00176(8) 0.00614(8) 0.00057(7)
P1 0.0333(5) 0.0418(5) 0.0274(4) 0.0042(4) 0.0021(3) 0.0001(3)
O1 0.0437(15) 0.0463(14) 0.0323(13) 0.0061(11) -0.0001(11) -0.0054(11)
N1 0.0342(14) 0.0166(11) 0.0378(15) 0.0004(10) 0.0070(11) 0.0023(10)
C1 0.0346(19) 0.049(2) 0.0363(19) -0.0062(15) 0.0032(14) 0.0047(15)
P2 0.0248(4) 0.0278(4) 0.0366(4) 0.0058(3) 0.0097(3) 0.0023(3)
O2 0.0353(14) 0.0678(19) 0.0443(15) 0.0146(13) 0.0090(11) 0.0019(12)
N2 0.0377(15) 0.0184(12) 0.0390(16) -0.0002(10) 0.0077(12) -0.0015(10)
C2 0.059(3) 0.052(2) 0.054(3) -0.0069(19) 0.008(2) 0.0007(19)
O3 0.0301(12) 0.0382(13) 0.0500(15) 0.0083(11) 0.0177(11) 0.0045(10)
P3 0.0223(4) 0.0203(3) 0.0286(4) 0.0021(3) 0.0042(3) 0.0028(3)
C3 0.060(3) 0.055(3) 0.081(4) -0.020(2) 0.012(3) -0.006(2)
O4 0.0363(13) 0.0400(14) 0.0484(15) 0.0185(11) 0.0059(11) 0.0039(10)
C4 0.046(3) 0.081(4) 0.088(4) -0.042(3) -0.011(2) 0.015(2)
O5 0.0352(12) 0.0244(11) 0.0322(12) 0.0043(9) 0.0012(9) 0.0040(8)
C5 0.068(3) 0.092(4) 0.057(3) -0.022(3) -0.019(2) 0.020(3)
O6 0.0245(11) 0.0273(11) 0.0400(13) -0.0027(9) 0.0064(9) 0.0000(8)
C6 0.065(3) 0.062(3) 0.048(3) -0.004(2) -0.011(2) 0.014(2)
C7 0.0385(19) 0.042(2) 0.0333(18) 0.0007(15) 0.0035(14) -0.0032(14)
C8 0.053(3) 0.054(3) 0.081(3) 0.022(2) 0.028(2) 0.007(2)
C9 0.075(4) 0.048(3) 0.103(4) 0.027(3) 0.026(3) 0.004(2)
C10 0.081(4) 0.046(3) 0.084(4) 0.004(2) 0.023(3) 0.019(2)
C13 0.0308(16) 0.0234(15) 0.0433(19) 0.0022(13) 0.0089(14) 0.0047(12)
C12 0.078(3) 0.049(2) 0.063(3) 0.011(2) 0.036(2) 0.010(2)
C11 0.087(4) 0.063(3) 0.088(4) 0.008(3) 0.050(3) 0.018(3)
C14 0.0347(19) 0.042(2) 0.056(2) 0.0008(17) 0.0145(17) 0.0000(15)
C15 0.033(2) 0.052(2) 0.081(3) 0.002(2) 0.014(2) -0.0041(17)
C16 0.042(2) 0.038(2) 0.078(3) -0.011(2) -0.007(2) -0.0008(16)
C17 0.053(2) 0.0353(19) 0.053(2) -0.0099(17) -0.0005(18) 0.0056(16)
C19 0.0315(17) 0.0337(17) 0.0407(19) -0.0016(14) 0.0090(14) -0.0047(13)
C18 0.041(2) 0.0310(17) 0.047(2) 0.0003(15) 0.0105(16) 0.0061(14)
C20 0.069(3) 0.057(3) 0.046(2) -0.009(2) 0.000(2) 0.001(2)
C21 0.109(5) 0.080(4) 0.060(3) -0.032(3) 0.011(3) -0.005(3)
C22 0.082(4) 0.055(3) 0.094(4) -0.038(3) 0.026(3) -0.004(3)
C23 0.072(3) 0.038(2) 0.088(4) -0.006(2) 0.025(3) 0.009(2)
C24 0.056(2) 0.039(2) 0.052(2) -0.0015(17) 0.0154(19) 0.0093(17)
C25 0.0246(15) 0.0238(14) 0.0335(16) 0.0034(12) 0.0024(12) 0.0051(11)
C26 0.0355(18) 0.0324(17) 0.0393(19) 0.0061(14) 0.0131(14) 0.0084(13)
C27 0.058(2) 0.041(2) 0.047(2) 0.0006(17) 0.0214(19) 0.0132(17)
C28 0.058(2) 0.0298(18) 0.060(3) 0.0004(17) 0.0167(19) 0.0186(16)
C29 0.059(3) 0.0302(18) 0.062(3) 0.0150(17) 0.018(2) 0.0188(17)
C30 0.050(2) 0.0332(18) 0.040(2) 0.0103(15) 0.0130(16) 0.0123(15)
C31 0.0247(15) 0.0239(15) 0.0383(18) 0.0021(13) 0.0010(12) 0.0033(11)
C32 0.0277(18) 0.044(2) 0.066(3) 0.0003(18) 0.0063(17) -0.0006(14)
C33 0.026(2) 0.047(2) 0.108(4) -0.007(2) -0.008(2) -0.0039(16)
C34 0.053(3) 0.066(3) 0.076(4) -0.023(3) -0.026(2) 0.003(2)
C35 0.060(3) 0.079(3) 0.044(2) -0.016(2) -0.012(2) 0.003(2)
C36 0.044(2) 0.047(2) 0.0353(19) -0.0030(16) 0.0009(15) -0.0010(16)
C37 0.062(2) 0.0206(15) 0.043(2) 0.0064(14) 0.0202(17) -0.0008(14)
C38 0.065(2) 0.0197(15) 0.044(2) -0.0018(14) 0.0241(18) 0.0016(15)
C39 0.0338(17) 0.0149(13) 0.0417(18) -0.0001(12) 0.0071(13) -0.0011(11)
C40 0.0387(18) 0.0167(14) 0.049(2) 0.0035(13) 0.0183(15) -0.0007(12)
C41 0.0364(17) 0.0169(13) 0.0433(19) -0.0032(12) 0.0118(14) 0.0005(11)
C42 0.0380(18) 0.0145(13) 0.0400(18) -0.0014(12) 0.0080(14) -0.0007(11)
C43 0.056(3) 0.0216(17) 0.091(3) -0.0012(18) 0.043(2) 0.0001(15)
C44 0.059(2) 0.0199(16) 0.079(3) 0.0013(17) 0.036(2) -0.0039(15)
C45 0.050(2) 0.0202(16) 0.097(3) 0.0044(18) 0.040(2) 0.0055(15)
C46 0.060(3) 0.0201(16) 0.088(3) 0.0061(17) 0.045(2) 0.0023(15)

loop_
_atom_type_symbol
_atom_type_description
_atom_type_scat_dispersion_real
_atom_type_scat_dispersion_imag
_atom_type_scat_source
C C 0.0033 0.0016 'International Tables Vol C Tables 4.2.6.8 and 6.1.1.4'
H H 0.0000 0.0000 'International Tables Vol C Tables 4.2.6.8 and 6.1.1.4'
Cd Cd -0.8075 1.2024 'International Tables Vol C Tables 4.2.6.8 and 6.1.1.4'
N N 0.0061 0.0033 'International Tables Vol C Tables 4.2.6.8 and 6.1.1.4'
O O 0.0106 0.0060 'International Tables Vol C Tables 4.2.6.8 and 6.1.1.4'
P P 0.1023 0.0942 'International Tables Vol C Tables 4.2.6.8 and 6.1.1.4'

loop_
_geom_angle_atom_site_label_1
_geom_angle_atom_site_label_2
_geom_angle_atom_site_label_3
_geom_angle
_geom_angle_site_symmetry_1
_geom_angle_site_symmetry_3
_geom_angle_publ_flag
O5 Cd1 O1 176.02(9) . . ?
O5 Cd1 O3 88.62(9) . . ?
O1 Cd1 O3 87.65(9) . . ?
O5 Cd1 O6 91.96(8) . 7_566 ?
O1 Cd1 O6 91.84(9) . 7_566 ?
O3 Cd1 O6 176.78(8) . 7_566 ?
O5 Cd1 N1 95.59(9) . . ?
O1 Cd1 N1 85.57(9) . . ?
O3 Cd1 N1 86.63(9) . . ?
O6 Cd1 N1 90.16(8) 7_566 . ?
O5 Cd1 N2 95.08(9) . 1_565 ?
O1 Cd1 N2 83.85(9) . 1_565 ?
O3 Cd1 N2 94.61(9) . 1_565 ?
O6 Cd1 N2 88.50(8) 7_566 1_565 ?
N1 Cd1 N2 169.29(9) . 1_565 ?
O1 P1 O2 117.14(15) . . ?
O1 P1 C7 110.80(16) . . ?
O2 P1 C7 107.01(16) . . ?
O1 P1 C1 107.78(17) . . ?
O2 P1 C1 106.18(17) . . ?
C7 P1 C1 107.47(17) . . ?
P1 O1 Cd1 152.38(16) . . ?
C41 N1 C37 117.1(3) . . ?
C41 N1 Cd1 119.9(2) . . ?
C37 N1 Cd1 121.4(2) . . ?
C2 C1 C6 119.0(4) . . ?
C2 C1 P1 118.8(3) . . ?
C6 C1 P1 122.2(3) . . ?
O3 P2 O4 116.70(14) . . ?
O3 P2 C13 108.41(16) . . ?
O4 P2 C13 108.01(15) . . ?
O3 P2 C19 109.77(15) . . ?
O4 P2 C19 108.22(16) . . ?
C13 P2 C19 105.12(15) . . ?
C45 N2 C44 116.5(3) . . ?
C45 N2 Cd1 127.0(2) . 1_545 ?
C44 N2 Cd1 115.6(2) . 1_545 ?
C1 C2 C3 120.5(5) . . ?
C1 C2 H2 119.8 . . ?
C3 C2 H2 119.8 . . ?
P2 O3 Cd1 151.86(15) . . ?
O6 P3 O5 118.18(13) . . ?
O6 P3 C31 108.68(14) . . ?
O5 P3 C31 108.93(14) . . ?
O6 P3 C25 107.69(13) . . ?
O5 P3 C25 109.11(14) . . ?
C31 P3 C25 103.21(14) . . ?
C4 C3 C2 119.9(5) . . ?
C4 C3 H3 120.0 . . ?
C2 C3 H3 120.0 . . ?
C5 C4 C3 120.2(5) . . ?
C5 C4 H4 119.9 . . ?
C3 C4 H4 119.9 . . ?
P3 O5 Cd1 137.90(14) . . ?
C4 C5 C6 120.6(5) . . ?
C4 C5 H5 119.7 . . ?
C6 C5 H5 119.7 . . ?
P3 O6 Cd1 160.76(13) . 7_566 ?
C5 C6 C1 119.9(5) . . ?
C5 C6 H6 120.0 . . ?
C1 C6 H6 120.0 . . ?
C12 C7 C8 118.0(4) . . ?
C12 C7 P1 120.1(3) . . ?
C8 C7 P1 122.0(3) . . ?
C9 C8 C7 121.0(4) . . ?
C9 C8 H8 119.5 . . ?
C7 C8 H8 119.5 . . ?
C10 C9 C8 120.5(5) . . ?
C10 C9 H9 119.8 . . ?
C8 C9 H9 119.8 . . ?
C9 C10 C11 119.4(5) . . ?
C9 C10 H10 120.3 . . ?
C11 C10 H10 120.3 . . ?
C14 C13 C18 119.1(3) . . ?
C14 C13 P2 121.3(3) . . ?
C18 C13 P2 119.6(3) . . ?
C7 C12 C11 120.9(4) . . ?
C7 C12 H12 119.5 . . ?
C11 C12 H12 119.5 . . ?
C10 C11 C12 120.2(5) . . ?
C10 C11 H11 119.9 . . ?
C12 C11 H11 119.9 . . ?
C13 C14 C15 120.1(4) . . ?
C13 C14 H14 120.0 . . ?
C15 C14 H14 120.0 . . ?
C16 C15 C14 120.1(4) . . ?
C16 C15 H15 119.9 . . ?
C14 C15 H15 119.9 . . ?
C15 C16 C17 120.5(4) . . ?
C15 C16 H16 119.8 . . ?
C17 C16 H16 119.8 . . ?
C16 C17 C18 120.2(4) . . ?
C16 C17 H17 119.9 . . ?
C18 C17 H17 119.9 . . ?
C24 C19 C20 119.1(4) . . ?
C24 C19 P2 119.4(3) . . ?
C20 C19 P2 121.5(3) . . ?
C17 C18 C13 120.1(4) . . ?
C17 C18 H18 120.0 . . ?
C13 C18 H18 120.0 . . ?
C19 C20 C21 119.7(5) . . ?
C19 C20 H20 120.2 . . ?
C21 C20 H20 120.2 . . ?
C22 C21 C20 120.2(5) . . ?
C22 C21 H21 119.9 . . ?
C20 C21 H21 119.9 . . ?
C23 C22 C21 120.5(5) . . ?
C23 C22 H22 119.7 . . ?
C21 C22 H22 119.7 . . ?
C22 C23 C24 119.6(5) . . ?
C22 C23 H23 120.2 . . ?
C24 C23 H23 120.2 . . ?
C19 C24 C23 121.0(4) . . ?
C19 C24 H24 119.5 . . ?
C23 C24 H24 119.5 . . ?
C26 C25 C30 118.9(3) . . ?
C26 C25 P3 121.8(2) . . ?
C30 C25 P3 119.3(2) . . ?
C27 C26 C25 119.7(3) . . ?
C27 C26 H26 120.1 . . ?
C25 C26 H26 120.1 . . ?
C28 C27 C26 120.8(4) . . ?
C28 C27 H27 119.6 . . ?
C26 C27 H27 119.6 . . ?
C27 C28 C29 120.0(3) . . ?
C27 C28 H28 120.0 . . ?
C29 C28 H28 120.0 . . ?
C28 C29 C30 119.6(3) . . ?
C28 C29 H29 120.2 . . ?
C30 C29 H29 120.2 . . ?
C29 C30 C25 120.8(3) . . ?
C29 C30 H30 119.6 . . ?
C25 C30 H30 119.6 . . ?
C36 C31 C32 119.1(3) . . ?
C36 C31 P3 121.0(3) . . ?
C32 C31 P3 119.8(3) . . ?
C33 C32 C31 119.6(4) . . ?
C33 C32 H32 120.2 . . ?
C31 C32 H32 120.2 . . ?
C34 C33 C32 120.4(4) . . ?
C34 C33 H33 119.8 . . ?
C32 C33 H33 119.8 . . ?
C35 C34 C33 120.8(4) . . ?
C35 C34 H34 119.6 . . ?
C33 C34 H34 119.6 . . ?
C34 C35 C36 120.1(5) . . ?
C34 C35 H35 120.0 . . ?
C36 C35 H35 120.0 . . ?
C31 C36 C35 120.0(4) . . ?
C31 C36 H36 120.0 . . ?
C35 C36 H36 120.0 . . ?
N1 C37 C38 123.2(3) . . ?
N1 C37 H37 118.4 . . ?
C38 C37 H37 118.4 . . ?
C37 C38 C39 119.5(3) . . ?
C37 C38 H38 120.2 . . ?
C39 C38 H38 120.2 . . ?
C40 C39 C38 116.7(3) . . ?
C40 C39 C42 120.6(3) . . ?
C38 C39 C42 122.5(3) . . ?
C41 C40 C39 120.0(3) . . ?
C41 C40 H40 120.0 . . ?
C39 C40 H40 120.0 . . ?
N1 C41 C40 123.3(3) . . ?
N1 C41 H41 118.4 . . ?
C40 C41 H41 118.4 . . ?
C46 C42 C43 116.3(3) . . ?
C46 C42 C39 122.7(3) . . ?
C43 C42 C39 120.9(3) . . ?
C44 C43 C42 119.6(3) . . ?
C44 C43 H43 120.2 . . ?
C42 C43 H43 120.2 . . ?
N2 C44 C43 123.7(3) . . ?
N2 C44 H44 118.1 . . ?
C43 C44 H44 118.1 . . ?
N2 C45 C46 123.6(3) . . ?
N2 C45 H45 118.2 . . ?
C46 C45 H45 118.2 . . ?
C42 C46 C45 120.3(3) . . ?
C42 C46 H46 119.9 . . ?
C45 C46 H46 119.9 . . ?

loop_
_geom_bond_atom_site_label_1
_geom_bond_atom_site_label_2
_geom_bond_distance
_geom_bond_site_symmetry_2
_geom_bond_publ_flag
Cd1 O5 2.249(2) . ?
Cd1 O1 2.273(2) . ?
Cd1 O3 2.274(2) . ?
Cd1 O6 2.276(2) 7_566 ?
Cd1 N1 2.365(2) . ?
Cd1 N2 2.376(3) 1_565 ?
P1 O1 1.488(3) . ?
P1 O2 1.535(3) . ?
P1 C7 1.800(4) . ?
P1 C1 1.811(4) . ?
N1 C41 1.330(4) . ?
N1 C37 1.340(4) . ?
C1 C2 1.376(6) . ?
C1 C6 1.384(6) . ?
P2 O3 1.495(2) . ?
P2 O4 1.522(2) . ?
P2 C13 1.803(3) . ?
P2 C19 1.814(3) . ?
N2 C45 1.317(4) . ?
N2 C44 1.335(4) . ?
C2 C3 1.386(6) . ?
C2 H2 0.9300 . ?
P3 O6 1.494(2) . ?
P3 O5 1.506(2) . ?
P3 C31 1.805(3) . ?
P3 C25 1.818(3) . ?
C3 C4 1.366(7) . ?
C3 H3 0.9300 . ?
C4 C5 1.360(8) . ?
C4 H4 0.9300 . ?
C5 C6 1.383(7) . ?
C5 H5 0.9300 . ?
C6 H6 0.9300 . ?
C7 C12 1.378(5) . ?
C7 C8 1.387(5) . ?
C8 C9 1.375(6) . ?
C8 H8 0.9300 . ?
C9 C10 1.365(7) . ?
C9 H9 0.9300 . ?
C10 C11 1.377(7) . ?
C10 H10 0.9300 . ?
C13 C14 1.390(5) . ?
C13 C18 1.391(5) . ?
C12 C11 1.380(6) . ?
C12 H12 0.9300 . ?
C11 H11 0.9300 . ?
C14 C15 1.394(6) . ?
C14 H14 0.9300 . ?
C15 C16 1.366(6) . ?
C15 H15 0.9300 . ?
C16 C17 1.375(6) . ?
C16 H16 0.9300 . ?
C17 C18 1.389(5) . ?
C17 H17 0.9300 . ?
C19 C24 1.375(5) . ?
C19 C20 1.376(6) . ?
C18 H18 0.9300 . ?
C20 C21 1.396(7) . ?
C20 H20 0.9300 . ?
C21 C22 1.366(8) . ?
C21 H21 0.9300 . ?
C22 C23 1.357(7) . ?
C22 H22 0.9300 . ?
C23 C24 1.388(5) . ?
C23 H23 0.9300 . ?
C24 H24 0.9300 . ?
C25 C26 1.389(4) . ?
C25 C30 1.393(4) . ?
C26 C27 1.388(5) . ?
C26 H26 0.9300 . ?
C27 C28 1.371(5) . ?
C27 H27 0.9300 . ?
C28 C29 1.380(5) . ?
C28 H28 0.9300 . ?
C29 C30 1.384(5) . ?
C29 H29 0.9300 . ?
C30 H30 0.9300 . ?
C31 C36 1.381(5) . ?
C31 C32 1.396(5) . ?
C32 C33 1.389(6) . ?
C32 H32 0.9300 . ?
C33 C34 1.367(7) . ?
C33 H33 0.9300 . ?
C34 C35 1.351(7) . ?
C34 H34 0.9300 . ?
C35 C36 1.403(5) . ?
C35 H35 0.9300 . ?
C36 H36 0.9300 . ?
C37 C38 1.380(4) . ?
C37 H37 0.9300 . ?
C38 C39 1.397(4) . ?
C38 H38 0.9300 . ?
C39 C40 1.382(4) . ?
C39 C42 1.485(4) . ?
C40 C41 1.381(4) . ?
C40 H40 0.9300 . ?
C41 H41 0.9300 . ?
C42 C46 1.378(5) . ?
C42 C43 1.386(5) . ?
C43 C44 1.383(5) . ?
C43 H43 0.9300 . ?
C44 H44 0.9300 . ?
C45 C46 1.385(4) . ?
C45 H45 0.9300 . ?
C46 H46 0.9300 . ?
